data_4024621
loop_
_publ_author_name
'Satoko Hayashi'
'Takashi Nakamoto'
'Mao Minoura'
'Waro Nakanishi'

_publ_section_title
;
Evidence for Effective p(Z)-\p(Ar) Conjugations (Z = S, Se, and Te, as
Well as Z = O) in 9-(Arylchalcogenyl)triptycenes: Experimental and
Theoretical Investigations
;
_journal_name_full 'Journal of Organic Chemistry'
_journal_page_first 4763
_journal_page_last 4771
_journal_paper_doi 10.1021/jo900488r
_journal_volume 74
_journal_year 2009
_chemical_formula_sum 'C26 H18 O'
_chemical_formula_weight 346.40
_chemical_name_systematic
; 
 ? 
;
_space_group_IT_number 19
_symmetry_cell_setting orthorhombic
_symmetry_space_group_name_Hall 'P 2ac 2ab'
_symmetry_space_group_name_H-M 'P 21 21 21'
_atom_sites_solution_hydrogens geom
_atom_sites_solution_primary direct
_atom_sites_solution_secondary difmap
_audit_creation_method SHELXL-97
_cell_angle_alpha 90.00
_cell_angle_beta 90.00
_cell_angle_gamma 90.00
_cell_formula_units_Z 4
_cell_length_a 8.6771(4)
_cell_length_b 13.5424(6)
_cell_length_c 15.5225(7)
_cell_measurement_reflns_used 5421
_cell_measurement_temperature 233
_cell_measurement_theta_max 28.17
_cell_measurement_theta_min 2.46
_cell_volume 1824.03(14)
_computing_cell_refinement 'APEX2 (Bruker AXS, 2006)'
_computing_data_collection 'APEX2 (Bruker AXS, 2006)'
_computing_data_reduction 'SAINT (Bruker AXS, 2004)'
_computing_molecular_graphics 'XSHEL (Bruker AXS,2002)'
_computing_publication_material 'XCIF (Bruker AXS, 2001)'
_computing_structure_refinement 'SHELXL-97 (Sheldrick, 1997)'
_computing_structure_solution 'SHELXS-97 (Sheldrick, 1990)'
_diffrn_ambient_temperature 233
_diffrn_detector_area_resol_mean 8.333
_diffrn_measured_fraction_theta_full 0.995
_diffrn_measured_fraction_theta_max 0.995
_diffrn_measurement_device_type 'Bruker APEXII CCD area detector'
_diffrn_measurement_method 'phi and omega scans'
_diffrn_radiation_monochromator graphite
_diffrn_radiation_source 'fine-focus sealed tube'
_diffrn_radiation_type MoK\a
_diffrn_radiation_wavelength 0.71073
_diffrn_reflns_av_R_equivalents 0.0170
_diffrn_reflns_av_sigmaI/netI 0.0193
_diffrn_reflns_limit_h_max 11
_diffrn_reflns_limit_h_min -10
_diffrn_reflns_limit_k_max 16
_diffrn_reflns_limit_k_min -17
_diffrn_reflns_limit_l_max 8
_diffrn_reflns_limit_l_min -20
_diffrn_reflns_number 10195
_diffrn_reflns_theta_full 27.49
_diffrn_reflns_theta_max 27.49
_diffrn_reflns_theta_min 2.00
_exptl_absorpt_coefficient_mu 0.075
_exptl_absorpt_correction_T_max 0.9778
_exptl_absorpt_correction_T_min 0.9778
_exptl_absorpt_correction_type empirical
_exptl_absorpt_process_details 'SADABS Sheldrick 1996'
_exptl_crystal_colour colorless
_exptl_crystal_density_diffrn 1.261
_exptl_crystal_density_method 'not measured'
_exptl_crystal_description plate
_exptl_crystal_F_000 728
_exptl_crystal_size_max 0.30
_exptl_crystal_size_mid 0.30
_exptl_crystal_size_min 0.30
_refine_diff_density_max 0.200
_refine_diff_density_min -0.175
_refine_diff_density_rms 0.029
_refine_ls_abs_structure_details 'Flack H D (1983), Acta Cryst. A39, 876-881'
_refine_ls_abs_structure_Flack 0.5(13)
_refine_ls_extinction_coef 0.0064(14)
_refine_ls_extinction_expression Fc^*^=kFc[1+0.001xFc^2^\l^3^/sin(2\q)]^-1/4^
_refine_ls_extinction_method SHELXL
_refine_ls_goodness_of_fit_ref 1.011
_refine_ls_hydrogen_treatment mixed
_refine_ls_matrix_type full
_refine_ls_number_parameters 245
_refine_ls_number_reflns 4113
_refine_ls_number_restraints 0
_refine_ls_restrained_S_all 1.011
_refine_ls_R_factor_all 0.0378
_refine_ls_R_factor_gt 0.0345
_refine_ls_shift/su_max 0.001
_refine_ls_shift/su_mean 0.000
_refine_ls_structure_factor_coef Fsqd
_refine_ls_weighting_details 'calc w=1/[\s^2^(Fo^2^)+(0.0599P)^2^+0.1716P] where P=(Fo^2^+2Fc^2^)/3'
_refine_ls_weighting_scheme calc
_refine_ls_wR_factor_gt 0.0928
_refine_ls_wR_factor_ref 0.0960
_reflns_number_gt 3834
_reflns_number_total 4113
_reflns_threshold_expression >2sigma(I)
_cod_data_source_file jo900488r_si_002.cif
_cod_data_source_block 1a
_cod_original_sg_symbol_H-M P212121
_cod_database_code 4024621

loop_
_symmetry_equiv_pos_as_xyz
'x, y, z'
'-x+1/2, -y, z+1/2'
'x+1/2, -y+1/2, -z'
'-x, y+1/2, -z+1/2'

loop_
_atom_site_label
_atom_site_type_symbol
_atom_site_fract_x
_atom_site_fract_y
_atom_site_fract_z
_atom_site_U_iso_or_equiv
_atom_site_adp_type
_atom_site_occupancy
_atom_site_symmetry_multiplicity
_atom_site_calc_flag
_atom_site_refinement_flags
_atom_site_disorder_assembly
_atom_site_disorder_group
C1 C 0.95519(13) -0.00080(10) 0.05372(7) 0.0285(2) Uani 1 1 d . . .
C2 C 0.96086(13) -0.09175(8) -0.00514(8) 0.0290(2) Uani 1 1 d . . .
C3 C 1.04987(15) -0.17517(9) 0.00713(9) 0.0363(3) Uani 1 1 d . . .
H6 H 1.1164 -0.1799 0.0539 0.044 Uiso 1 1 calc R . .
C4 C 1.03786(18) -0.25214(10) -0.05221(10) 0.0442(4) Uani 1 1 d . . .
H7 H 1.0965 -0.3090 -0.0446 0.053 Uiso 1 1 calc R . .
C5 C 0.94007(19) -0.24497(10) -0.12205(10) 0.0449(4) Uani 1 1 d . . .
H8 H 0.9333 -0.2970 -0.1610 0.054 Uiso 1 1 calc R . .
C6 C 0.85141(17) -0.16036(10) -0.13466(9) 0.0391(3) Uani 1 1 d . . .
H9 H 0.7860 -0.1554 -0.1819 0.047 Uiso 1 1 calc R . .
C7 C 0.86218(15) -0.08400(9) -0.07597(8) 0.0308(3) Uani 1 1 d . . .
C8 C 0.77296(16) 0.01352(10) -0.07856(8) 0.0342(3) Uani 1 1 d . . .
H18 H 0.7044 0.0190 -0.1285 0.041 Uiso 1 1 calc R . .
C9 C 0.89573(17) 0.09317(9) -0.07607(9) 0.0363(3) Uani 1 1 d . . .
C10 C 0.9190(2) 0.16641(11) -0.13761(10) 0.0529(4) Uani 1 1 d . . .
H10 H 0.8513 0.1734 -0.1837 0.063 Uiso 1 1 calc R . .
C11 C 1.0456(3) 0.22922(11) -0.12904(12) 0.0673(6) Uani 1 1 d . . .
H11 H 1.0618 0.2787 -0.1696 0.081 Uiso 1 1 calc R . .
C12 C 1.1469(3) 0.21871(12) -0.06111(12) 0.0635(5) Uani 1 1 d . . .
H12 H 1.2318 0.2604 -0.0571 0.076 Uiso 1 1 calc R . .
C13 C 1.12372(18) 0.14715(10) 0.00089(11) 0.0459(3) Uani 1 1 d . . .
H13 H 1.1922 0.1403 0.0466 0.055 Uiso 1 1 calc R . .
C14 C 0.99606(15) 0.08543(9) -0.00616(9) 0.0339(3) Uani 1 1 d . . .
C15 C 0.78377(13) 0.00734(9) 0.07834(8) 0.0282(2) Uani 1 1 d . . .
C16 C 0.72192(15) -0.00205(10) 0.16009(8) 0.0335(3) Uani 1 1 d . . .
H14 H 0.7860 -0.0107 0.2075 0.040 Uiso 1 1 calc R . .
C17 C 0.56237(16) 0.00165(10) 0.17051(9) 0.0384(3) Uani 1 1 d . . .
H15 H 0.5197 -0.0037 0.2253 0.046 Uiso 1 1 calc R . .
C18 C 0.46759(16) 0.01320(11) 0.09974(10) 0.0418(3) Uani 1 1 d . . .
H16 H 0.3613 0.0158 0.1073 0.050 Uiso 1 1 calc R . .
C19 C 0.52900(15) 0.02096(10) 0.01741(10) 0.0384(3) Uani 1 1 d . . .
H17 H 0.4647 0.0286 -0.0300 0.046 Uiso 1 1 calc R . .
C20 C 0.68778(14) 0.01711(9) 0.00697(8) 0.0306(3) Uani 1 1 d . . .
O1 O 1.05649(11) -0.01711(7) 0.12400(6) 0.0376(2) Uani 1 1 d . . .
C21 C 1.07342(15) 0.05044(13) 0.19053(9) 0.0411(3) Uani 1 1 d . . .
C22 C 1.00743(18) 0.14335(13) 0.19377(11) 0.0493(4) Uani 1 1 d . . .
H1 H 0.9426 0.1648 0.1499 0.059 Uiso 1 1 calc R . .
C23 C 1.0396(2) 0.20436(17) 0.26386(12) 0.0677(6) Uani 1 1 d . . .
H2 H 0.9954 0.2668 0.2666 0.081 Uiso 1 1 calc R . .
C24 C 1.1353(2) 0.1736(2) 0.32871(13) 0.0826(8) Uani 1 1 d . . .
H3 H 1.1565 0.2151 0.3749 0.099 Uiso 1 1 calc R . .
C25 C 1.1999(2) 0.0808(2) 0.32496(11) 0.0762(7) Uani 1 1 d . . .
H4 H 1.2649 0.0598 0.3689 0.091 Uiso 1 1 calc R . .
C26 C 1.16901(17) 0.01849(17) 0.25650(10) 0.0543(5) Uani 1 1 d . . .
H5 H 1.2120 -0.0444 0.2547 0.065 Uiso 1 1 calc R . .

loop_
_atom_site_aniso_label
_atom_site_aniso_U_11
_atom_site_aniso_U_22
_atom_site_aniso_U_33
_atom_site_aniso_U_23
_atom_site_aniso_U_13
_atom_site_aniso_U_12
C1 0.0258(5) 0.0330(5) 0.0266(5) -0.0008(5) -0.0003(4) 0.0012(5)
C2 0.0297(6) 0.0286(5) 0.0286(6) 0.0020(5) 0.0077(5) -0.0011(4)
C3 0.0357(6) 0.0347(6) 0.0385(7) 0.0056(6) 0.0065(6) 0.0046(5)
C4 0.0481(8) 0.0292(6) 0.0553(9) 0.0035(6) 0.0148(7) 0.0058(6)
C5 0.0581(9) 0.0309(6) 0.0458(8) -0.0086(6) 0.0121(7) -0.0020(6)
C6 0.0474(8) 0.0382(6) 0.0317(6) -0.0040(6) 0.0047(6) -0.0033(6)
C7 0.0347(6) 0.0303(5) 0.0275(6) 0.0011(5) 0.0055(5) 0.0006(5)
C8 0.0414(7) 0.0363(6) 0.0247(5) 0.0009(5) -0.0031(5) 0.0069(6)
C9 0.0506(8) 0.0280(5) 0.0302(6) 0.0008(5) 0.0098(6) 0.0065(6)
C10 0.0888(13) 0.0349(7) 0.0351(7) 0.0054(6) 0.0126(8) 0.0092(8)
C11 0.1142(17) 0.0312(7) 0.0565(10) 0.0063(7) 0.0347(12) -0.0095(9)
C12 0.0868(13) 0.0413(8) 0.0625(11) -0.0075(8) 0.0273(11) -0.0229(9)
C13 0.0479(8) 0.0391(7) 0.0508(8) -0.0093(7) 0.0153(7) -0.0087(6)
C14 0.0380(6) 0.0280(5) 0.0357(6) -0.0026(5) 0.0093(6) 0.0009(5)
C15 0.0280(5) 0.0277(5) 0.0289(5) -0.0008(5) 0.0015(5) 0.0007(5)
C16 0.0331(6) 0.0381(6) 0.0293(6) -0.0003(5) 0.0009(5) -0.0004(6)
C17 0.0367(7) 0.0398(7) 0.0388(7) -0.0020(6) 0.0110(6) -0.0014(6)
C18 0.0267(6) 0.0429(7) 0.0559(8) -0.0048(6) 0.0060(6) 0.0027(5)
C19 0.0316(6) 0.0396(7) 0.0439(7) -0.0033(6) -0.0075(6) 0.0063(5)
C20 0.0327(6) 0.0284(5) 0.0306(6) -0.0026(5) -0.0010(5) 0.0038(4)
O1 0.0313(4) 0.0486(5) 0.0329(5) -0.0028(4) -0.0051(4) 0.0048(4)
C21 0.0262(6) 0.0661(9) 0.0310(7) -0.0080(6) 0.0025(5) -0.0068(6)
C22 0.0374(7) 0.0646(10) 0.0459(8) -0.0182(7) 0.0014(6) -0.0037(7)
C23 0.0432(9) 0.0914(14) 0.0685(12) -0.0428(11) 0.0117(9) -0.0122(9)
C24 0.0408(9) 0.152(2) 0.0546(10) -0.0544(13) 0.0022(8) -0.0150(13)
C25 0.0386(8) 0.154(2) 0.0356(8) -0.0177(11) -0.0054(7) -0.0072(12)
C26 0.0310(7) 0.0982(14) 0.0338(7) 0.0010(8) 0.0004(6) -0.0030(8)

loop_
_atom_type_symbol
_atom_type_description
_atom_type_scat_dispersion_real
_atom_type_scat_dispersion_imag
_atom_type_scat_source
C C 0.0033 0.0016 'International Tables Vol C Tables 4.2.6.8 and 6.1.1.4'
H H 0.0000 0.0000 'International Tables Vol C Tables 4.2.6.8 and 6.1.1.4'
O O 0.0106 0.0060 'International Tables Vol C Tables 4.2.6.8 and 6.1.1.4'

loop_
_geom_angle_atom_site_label_1
_geom_angle_atom_site_label_2
_geom_angle_atom_site_label_3
_geom_angle
_geom_angle_site_symmetry_1
_geom_angle_site_symmetry_3
_geom_angle_publ_flag
O1 C1 C14 116.19(10) . . ?
O1 C1 C2 108.24(10) . . ?
C14 C1 C2 104.05(9) . . ?
O1 C1 C15 114.77(9) . . ?
C14 C1 C15 108.62(10) . . ?
C2 C1 C15 103.66(10) . . ?
C3 C2 C7 120.82(11) . . ?
C3 C2 C1 126.32(11) . . ?
C7 C2 C1 112.86(10) . . ?
C2 C3 C4 118.57(13) . . ?
C2 C3 H6 120.7 . . ?
C4 C3 H6 120.7 . . ?
C5 C4 C3 120.80(13) . . ?
C5 C4 H7 119.6 . . ?
C3 C4 H7 119.6 . . ?
C4 C5 C6 120.49(13) . . ?
C4 C5 H8 119.8 . . ?
C6 C5 H8 119.8 . . ?
C7 C6 C5 119.05(13) . . ?
C7 C6 H9 120.5 . . ?
C5 C6 H9 120.5 . . ?
C6 C7 C2 120.27(12) . . ?
C6 C7 C8 126.45(12) . . ?
C2 C7 C8 113.27(10) . . ?
C9 C8 C20 107.25(10) . . ?
C9 C8 C7 104.93(10) . . ?
C20 C8 C7 104.51(10) . . ?
C9 C8 H18 113.1 . . ?
C20 C8 H18 113.1 . . ?
C7 C8 H18 113.1 . . ?
C14 C9 C10 119.80(14) . . ?
C14 C9 C8 113.88(11) . . ?
C10 C9 C8 126.24(14) . . ?
C9 C10 C11 118.88(17) . . ?
C9 C10 H10 120.6 . . ?
C11 C10 H10 120.6 . . ?
C12 C11 C10 120.76(15) . . ?
C12 C11 H11 119.6 . . ?
C10 C11 H11 119.6 . . ?
C13 C12 C11 120.81(16) . . ?
C13 C12 H12 119.6 . . ?
C11 C12 H12 119.6 . . ?
C12 C13 C14 118.85(16) . . ?
C12 C13 H13 120.6 . . ?
C14 C13 H13 120.6 . . ?
C13 C14 C9 120.84(13) . . ?
C13 C14 C1 126.39(13) . . ?
C9 C14 C1 112.59(11) . . ?
C16 C15 C20 120.42(11) . . ?
C16 C15 C1 126.57(11) . . ?
C20 C15 C1 112.78(10) . . ?
C15 C16 C17 119.21(12) . . ?
C15 C16 H14 120.4 . . ?
C17 C16 H14 120.4 . . ?
C18 C17 C16 120.19(12) . . ?
C18 C17 H15 119.9 . . ?
C16 C17 H15 119.9 . . ?
C17 C18 C19 120.80(12) . . ?
C17 C18 H16 119.6 . . ?
C19 C18 H16 119.6 . . ?
C18 C19 C20 119.05(13) . . ?
C18 C19 H17 120.5 . . ?
C20 C19 H17 120.5 . . ?
C19 C20 C15 120.29(12) . . ?
C19 C20 C8 125.85(12) . . ?
C15 C20 C8 113.64(10) . . ?
C21 O1 C1 122.37(10) . . ?
C26 C21 C22 120.29(15) . . ?
C26 C21 O1 114.03(15) . . ?
C22 C21 O1 125.66(13) . . ?
C21 C22 C23 118.98(17) . . ?
C21 C22 H1 120.5 . . ?
C23 C22 H1 120.5 . . ?
C24 C23 C22 121.0(2) . . ?
C24 C23 H2 119.5 . . ?
C22 C23 H2 119.5 . . ?
C23 C24 C25 119.53(18) . . ?
C23 C24 H3 120.2 . . ?
C25 C24 H3 120.2 . . ?
C24 C25 C26 120.70(19) . . ?
C24 C25 H4 119.7 . . ?
C26 C25 H4 119.7 . . ?
C25 C26 C21 119.5(2) . . ?
C25 C26 H5 120.2 . . ?
C21 C26 H5 120.2 . . ?

loop_
_geom_bond_atom_site_label_1
_geom_bond_atom_site_label_2
_geom_bond_distance
_geom_bond_site_symmetry_2
_geom_bond_publ_flag
C1 O1 1.4182(14) . ?
C1 C14 1.5342(18) . ?
C1 C2 1.5344(16) . ?
C1 C15 1.5396(16) . ?
C2 C3 1.3816(16) . ?
C2 C7 1.3976(18) . ?
C3 C4 1.395(2) . ?
C3 H6 0.9300 . ?
C4 C5 1.380(2) . ?
C4 H7 0.9300 . ?
C5 C6 1.394(2) . ?
C5 H8 0.9300 . ?
C6 C7 1.3812(19) . ?
C6 H9 0.9300 . ?
C7 C8 1.5314(17) . ?
C8 C9 1.5165(19) . ?
C8 C20 1.5202(18) . ?
C8 H18 0.9800 . ?
C9 C14 1.395(2) . ?
C9 C10 1.3918(19) . ?
C10 C11 1.396(3) . ?
C10 H10 0.9300 . ?
C11 C12 1.380(3) . ?
C11 H11 0.9300 . ?
C12 C13 1.381(2) . ?
C12 H12 0.9300 . ?
C13 C14 1.3920(19) . ?
C13 H13 0.9300 . ?
C15 C16 1.3836(16) . ?
C15 C20 1.3924(17) . ?
C16 C17 1.3947(18) . ?
C16 H14 0.9300 . ?
C17 C18 1.381(2) . ?
C17 H15 0.9300 . ?
C18 C19 1.389(2) . ?
C18 H16 0.9300 . ?
C19 C20 1.3882(18) . ?
C19 H17 0.9300 . ?
O1 C21 1.3874(17) . ?
C21 C26 1.387(2) . ?
C21 C22 1.383(2) . ?
C22 C23 1.394(2) . ?
C22 H1 0.9300 . ?
C23 C24 1.370(3) . ?
C23 H2 0.9300 . ?
C24 C25 1.377(4) . ?
C24 H3 0.9300 . ?
C25 C26 1.383(3) . ?
C25 H4 0.9300 . ?
C26 H5 0.9300 . ?

loop_
_geom_torsion_atom_site_label_1
_geom_torsion_atom_site_label_2
_geom_torsion_atom_site_label_3
_geom_torsion_atom_site_label_4
_geom_torsion
_geom_torsion_site_symmetry_1
_geom_torsion_site_symmetry_2
_geom_torsion_site_symmetry_3
_geom_torsion_site_symmetry_4
_geom_torsion_publ_flag
O1 C1 C2 C3 -0.54(16) . . . . ?
C14 C1 C2 C3 123.62(12) . . . . ?
C15 C1 C2 C3 -122.83(12) . . . . ?
O1 C1 C2 C7 178.82(9) . . . . ?
C14 C1 C2 C7 -57.02(12) . . . . ?
C15 C1 C2 C7 56.53(12) . . . . ?
C7 C2 C3 C4 -0.75(18) . . . . ?
C1 C2 C3 C4 178.57(12) . . . . ?
C2 C3 C4 C5 0.5(2) . . . . ?
C3 C4 C5 C6 0.1(2) . . . . ?
C4 C5 C6 C7 -0.4(2) . . . . ?
C5 C6 C7 C2 0.08(19) . . . . ?
C5 C6 C7 C8 -179.25(13) . . . . ?
C3 C2 C7 C6 0.48(18) . . . . ?
C1 C2 C7 C6 -178.92(11) . . . . ?
C3 C2 C7 C8 179.89(11) . . . . ?
C1 C2 C7 C8 0.49(14) . . . . ?
C6 C7 C8 C9 -124.82(14) . . . . ?
C2 C7 C8 C9 55.81(13) . . . . ?
C6 C7 C8 C20 122.48(13) . . . . ?
C2 C7 C8 C20 -56.89(13) . . . . ?
C20 C8 C9 C14 55.59(14) . . . . ?
C7 C8 C9 C14 -55.15(13) . . . . ?
C20 C8 C9 C10 -127.77(14) . . . . ?
C7 C8 C9 C10 121.48(14) . . . . ?
C14 C9 C10 C11 1.7(2) . . . . ?
C8 C9 C10 C11 -174.76(14) . . . . ?
C9 C10 C11 C12 0.5(2) . . . . ?
C10 C11 C12 C13 -1.3(3) . . . . ?
C11 C12 C13 C14 0.0(2) . . . . ?
C12 C13 C14 C9 2.2(2) . . . . ?
C12 C13 C14 C1 177.08(14) . . . . ?
C10 C9 C14 C13 -3.03(19) . . . . ?
C8 C9 C14 C13 173.85(12) . . . . ?
C10 C9 C14 C1 -178.60(12) . . . . ?
C8 C9 C14 C1 -1.73(15) . . . . ?
O1 C1 C14 C13 1.47(17) . . . . ?
C2 C1 C14 C13 -117.39(13) . . . . ?
C15 C1 C14 C13 132.65(13) . . . . ?
O1 C1 C14 C9 176.75(10) . . . . ?
C2 C1 C14 C9 57.89(12) . . . . ?
C15 C1 C14 C9 -52.07(13) . . . . ?
O1 C1 C15 C16 -1.68(19) . . . . ?
C14 C1 C15 C16 -133.63(13) . . . . ?
C2 C1 C15 C16 116.16(13) . . . . ?
O1 C1 C15 C20 -176.21(10) . . . . ?
C14 C1 C15 C20 51.84(13) . . . . ?
C2 C1 C15 C20 -58.38(13) . . . . ?
C20 C15 C16 C17 -2.1(2) . . . . ?
C1 C15 C16 C17 -176.25(14) . . . . ?
C15 C16 C17 C18 0.9(2) . . . . ?
C16 C17 C18 C19 0.2(2) . . . . ?
C17 C18 C19 C20 -0.1(2) . . . . ?
C18 C19 C20 C15 -1.1(2) . . . . ?
C18 C19 C20 C8 173.13(12) . . . . ?
C16 C15 C20 C19 2.23(18) . . . . ?
C1 C15 C20 C19 177.14(12) . . . . ?
C16 C15 C20 C8 -172.67(12) . . . . ?
C1 C15 C20 C8 2.24(14) . . . . ?
C9 C8 C20 C19 129.64(13) . . . . ?
C7 C8 C20 C19 -119.33(14) . . . . ?
C9 C8 C20 C15 -55.80(13) . . . . ?
C7 C8 C20 C15 55.24(13) . . . . ?
C14 C1 O1 C21 65.71(14) . . . . ?
C2 C1 O1 C21 -177.73(11) . . . . ?
C15 C1 O1 C21 -62.52(15) . . . . ?
C1 O1 C21 C26 175.56(12) . . . . ?
C1 O1 C21 C22 -6.0(2) . . . . ?
C26 C21 C22 C23 0.5(2) . . . . ?
O1 C21 C22 C23 -177.79(14) . . . . ?
C21 C22 C23 C24 0.2(3) . . . . ?
C22 C23 C24 C25 -0.5(3) . . . . ?
C23 C24 C25 C26 0.0(3) . . . . ?
C24 C25 C26 C21 0.8(3) . . . . ?
C22 C21 C26 C25 -1.0(2) . . . . ?
O1 C21 C26 C25 177.49(14) . . . . ?

loop_
_cod_related_entry_id
_cod_related_entry_database
_cod_related_entry_code
1 ChemSpider 10320922
